data_7226255
loop_
_publ_author_name
'He, Jianqiao'
'Zhang, Xian'
'Guo, Pan'
'Cheng, Ye'
'Zheng, Chong'
'Huang, Fuqiang'

_publ_section_title
;
 Synthesis, structure, and optical properties of K2.4Ga2.4M1.6Q8(M = Si,
 Ge; Q = S, Se) crystals and glasses
;
_journal_issue 80
_journal_name_full 'RSC Adv.'
_journal_page_first 76789
_journal_paper_doi 10.1039/C6RA11079G
_journal_volume 6
_journal_year 2016
_chemical_formula_sum 'Ga2.4 K2.4 Se8 Si1.6'
_chemical_formula_weight 932.31
_space_group_crystal_system tetragonal
_space_group_IT_number 140
_space_group_name_Hall '-I 4 2c'
_space_group_name_H-M_alt 'I 4/m c m'
_symmetry_space_group_name_Hall '-I 4 2c'
_symmetry_space_group_name_H-M 'I 4/m c m'
_audit_creation_method SHELXL-2014/7
_audit_update_record
;
2016-04-26 deposited with the CCDC.
2016-07-25 downloaded from the CCDC.
;
_cell_angle_alpha 90
_cell_angle_beta 90
_cell_angle_gamma 90
_cell_formula_units_Z 1
_cell_length_a 8.1999(4)
_cell_length_b 8.1999(4)
_cell_length_c 6.1460(7)
_cell_measurement_reflns_used 25
_cell_measurement_temperature 293(2)
_cell_measurement_theta_max 15
_cell_measurement_theta_min 7.5
_cell_volume 413.25(6)
_computing_cell_refinement 'Bruker SMART'
_computing_data_collection 'Bruker SMART'
_computing_data_reduction 'Bruker SMART'
_computing_structure_refinement 'SHELXL-2014/7 (Sheldrick, 2014)'
_computing_structure_solution 'SHELXS-97 (Sheldrick, 1990)'
_diffrn_ambient_temperature 293(2)
_diffrn_measured_fraction_theta_full 1.000
_diffrn_measured_fraction_theta_max 1.000
_diffrn_measurement_device_type 'CCD area detector'
_diffrn_measurement_method 'phi and omega scans'
_diffrn_radiation_type MoK\a
_diffrn_radiation_wavelength 0.71073
_diffrn_reflns_av_R_equivalents 0.0743
_diffrn_reflns_av_unetI/netI 0.0524
_diffrn_reflns_Laue_measured_fraction_full 1.000
_diffrn_reflns_Laue_measured_fraction_max 1.000
_diffrn_reflns_limit_h_max 9
_diffrn_reflns_limit_h_min -7
_diffrn_reflns_limit_k_max 3
_diffrn_reflns_limit_k_min -9
_diffrn_reflns_limit_l_max 3
_diffrn_reflns_limit_l_min -7
_diffrn_reflns_number 341
_diffrn_reflns_point_group_measured_fraction_full 1.000
_diffrn_reflns_point_group_measured_fraction_max 1.000
_diffrn_reflns_theta_full 24.631
_diffrn_reflns_theta_max 24.631
_diffrn_reflns_theta_min 3.514
_exptl_absorpt_coefficient_mu 22.199
_exptl_absorpt_correction_T_max 0.928
_exptl_absorpt_correction_T_min 0.883
_exptl_absorpt_correction_type multi-scan
_exptl_crystal_colour brown
_exptl_crystal_density_diffrn 3.746
_exptl_crystal_description bar
_exptl_crystal_F_000 298
_exptl_crystal_size_max 0.029
_exptl_crystal_size_mid 0.007
_exptl_crystal_size_min 0.005
_refine_diff_density_max 1.052
_refine_diff_density_min -0.831
_refine_diff_density_rms 0.270
_refine_ls_extinction_method none
_refine_ls_goodness_of_fit_ref 1.145
_refine_ls_hydrogen_treatment undef
_refine_ls_matrix_type full
_refine_ls_number_parameters 9
_refine_ls_number_reflns 111
_refine_ls_number_restraints 0
_refine_ls_restrained_S_all 1.145
_refine_ls_R_factor_all 0.0526
_refine_ls_R_factor_gt 0.0501
_refine_ls_shift/su_max 0.000
_refine_ls_shift/su_mean 0.000
_refine_ls_structure_factor_coef Fsqd
_refine_ls_weighting_details 'w=1/[\s^2^(Fo^2^)+(0.0779P)^2^] where P=(Fo^2^+2Fc^2^)/3'
_refine_ls_weighting_scheme calc
_refine_ls_wR_factor_gt 0.1326
_refine_ls_wR_factor_ref 0.1364
_reflns_Friedel_coverage 0.000
_reflns_number_gt 102
_reflns_number_total 111
_reflns_threshold_expression 'I > 2\s(I)'
_cod_data_source_file c6ra11079g2.cif
_cod_data_source_block 121213a
_cod_original_formula_sum 'Ga2.40 K2.40 Se8 Si1.60'
_cod_database_code 7226255
_shelx_shelxl_version_number 2014/7
_shelx_space_group_comment
;
The symmetry employed for this shelxl refinement is uniquely defined
by the following loop, which should always be used as a source of
symmetry information in preference to the above space-group names.
They are only intended as comments.
;
_shelx_estimated_absorpt_t_min 0.672
_shelx_estimated_absorpt_t_max 0.929

loop_
_space_group_symop_operation_xyz
'x, y, z'
'-x, -y, z'
'-y, x, z'
'y, -x, z'
'-x, y, -z+1/2'
'x, -y, -z+1/2'
'y, x, -z+1/2'
'-y, -x, -z+1/2'
'x+1/2, y+1/2, z+1/2'
'-x+1/2, -y+1/2, z+1/2'
'-y+1/2, x+1/2, z+1/2'
'y+1/2, -x+1/2, z+1/2'
'-x+1/2, y+1/2, -z+1'
'x+1/2, -y+1/2, -z+1'
'y+1/2, x+1/2, -z+1'
'-y+1/2, -x+1/2, -z+1'
'-x, -y, -z'
'x, y, -z'
'y, -x, -z'
'-y, x, -z'
'x, -y, z-1/2'
'-x, y, z-1/2'
'-y, -x, z-1/2'
'y, x, z-1/2'
'-x+1/2, -y+1/2, -z+1/2'
'x+1/2, y+1/2, -z+1/2'
'y+1/2, -x+1/2, -z+1/2'
'-y+1/2, x+1/2, -z+1/2'
'x+1/2, -y+1/2, z'
'-x+1/2, y+1/2, z'
'-y+1/2, -x+1/2, z'
'y+1/2, x+1/2, z'

loop_
_atom_site_label
_atom_site_type_symbol
_atom_site_fract_x
_atom_site_fract_y
_atom_site_fract_z
_atom_site_U_iso_or_equiv
_atom_site_adp_type
_atom_site_occupancy
_atom_site_site_symmetry_order
_atom_site_calc_flag
_atom_site_refinement_flags_posn
_atom_site_refinement_flags_adp
_atom_site_refinement_flags_occupancy
Se Se 0.34508(15) 0.15492(15) 0.0000 0.0375(10) Uani 1 4 d S T P
Ga Ga 0.5000 0.0000 0.2500 0.0252(11) Uani 0.58 8 d S T P
Si Si 0.5000 0.0000 0.2500 0.0252(11) Uani 0.4 8 d S T P
K K 0.0000 0.0000 0.2500 0.130(7) Uani 0.6 8 d S T P

loop_
_atom_site_aniso_label
_atom_site_aniso_U_11
_atom_site_aniso_U_22
_atom_site_aniso_U_33
_atom_site_aniso_U_23
_atom_site_aniso_U_13
_atom_site_aniso_U_12
Se 0.0394(11) 0.0394(11) 0.0339(13) 0.000 0.000 0.0119(8)
Ga 0.0295(14) 0.0295(14) 0.0166(17) 0.000 0.000 0.000
Si 0.0295(14) 0.0295(14) 0.0166(17) 0.000 0.000 0.000
K 0.036(4) 0.036(4) 0.32(2) 0.000 0.000 0.000

loop_
_atom_type_symbol
_atom_type_description
_atom_type_scat_dispersion_real
_atom_type_scat_dispersion_imag
_atom_type_scat_source
K K 0.2009 0.2494 'International Tables Vol C Tables 4.2.6.8 and 6.1.1.4'
Ga Ga 0.2307 1.6083 'International Tables Vol C Tables 4.2.6.8 and 6.1.1.4'
Si Si 0.0817 0.0704 'International Tables Vol C Tables 4.2.6.8 and 6.1.1.4'
Se Se -0.0929 2.2259 'International Tables Vol C Tables 4.2.6.8 and 6.1.1.4'

loop_
_geom_angle_atom_site_label_1
_geom_angle_atom_site_label_2
_geom_angle_atom_site_label_3
_geom_angle
_geom_angle_site_symmetry_1
_geom_angle_site_symmetry_3
Si Se Ga 81.1 17_655 .
Si Se Ga 0.0 17_655 17_655
Ga Se Ga 81.08(6) . 17_655
Si Se K 122.05(2) 17_655 25
Ga Se K 87.338(9) . 25
Ga Se K 122.05(2) 17_655 25
Si Se K 87.338(8) 17_655 17
Ga Se K 122.05(2) . 17
Ga Se K 87.338(8) 17_655 17
K Se K 142.85(5) 25 17
Si Se K 122.05(2) 17_655 .
Ga Se K 87.338(8) . .
Ga Se K 122.05(2) 17_655 .
K Se K 113.76(3) 25 .
K Se K 52.705(10) 17 .
Si Se K 87.338(8) 17_655 9_554
Ga Se K 122.05(2) . 9_554
Ga Se K 87.338(8) 17_655 9_554
K Se K 52.705(10) 25 9_554
K Se K 113.76(3) 17 9_554
K Se K 142.85(5) . 9_554
Se Ga Se 114.99(3) 27 17_655
Se Ga Se 98.92(6) 27 11_545
Se Ga Se 114.99(3) 17_655 11_545
Se Ga Se 114.99(3) 27 .
Se Ga Se 98.92(6) 17_655 .
Se Ga Se 114.99(3) 11_545 .
K K K 180.0 17_556 17
K K Se 116.353(5) 17_556 .
K K Se 63.647(5) 17 .
K K Se 116.353(5) 17_556 17
K K Se 63.648(5) 17 17
Se K Se 127.295(10) . 17
K K Se 63.648(6) 17_556 25
K K Se 116.353(5) 17 25
Se K Se 66.24(3) . 25
Se K Se 142.85(5) 17 25
K K Se 116.353(5) 17_556 19
K K Se 63.648(5) 17 19
Se K Se 78.637(5) . 19
Se K Se 78.636(4) 17 19
Se K Se 136.94(5) 25 19
K K Se 63.648(5) 17_556 11_545
K K Se 116.353(5) 17 11_545
Se K Se 70.33(4) . 11_545
Se K Se 136.94(5) 17 11_545
Se K Se 78.636(4) 25 11_545
Se K Se 66.24(3) 19 11_545
K K Se 63.648(5) 17_556 9_445
K K Se 116.352(6) 17 9_445
Se K Se 142.85(5) . 9_445
Se K Se 66.24(3) 17 9_445
Se K Se 127.295(11) 25 9_445
Se K Se 70.33(4) 19 9_445
Se K Se 78.636(4) 11_545 9_445
K K Se 116.352(5) 17_556 3
K K Se 63.648(5) 17 3
Se K Se 78.635(5) . 3
Se K Se 78.636(4) 17 3
Se K Se 70.33(4) 25 3
Se K Se 127.295(11) 19 3
Se K Se 142.85(5) 11_545 3
Se K Se 136.94(5) 9_445 3
K K Se 63.648(5) 17_556 27_455
K K Se 116.352(6) 17 27_455
Se K Se 136.94(5) . 27_455
Se K Se 70.33(4) 17 27_455
Se K Se 78.636(4) 25 27_455
Se K Se 142.85(5) 19 27_455
Se K Se 127.295(11) 11_545 27_455
Se K Se 78.636(4) 9_445 27_455
Se K Se 66.24(3) 3 27_455

loop_
_geom_bond_atom_site_label_1
_geom_bond_atom_site_label_2
_geom_bond_distance
_geom_bond_site_symmetry_2
Se Si 2.3639(13) 17_655
Se Ga 2.3639(13) .
Se Ga 2.3639(13) 17_655
Se K 3.4614(6) 25
Se K 3.4614(6) 17
Se K 3.4614(6) .
Se K 3.4614(6) 9_554
Ga Se 2.3639(13) 27
Ga Se 2.3639(13) 17_655
Ga Se 2.3639(13) 11_545
K K 3.0730(4) 17_556
K K 3.0730(4) 17
K Se 3.4614(6) 17
K Se 3.4614(6) 25
K Se 3.4614(6) 19
K Se 3.4614(6) 11_545
K Se 3.4614(6) 9_445
K Se 3.4614(6) 3
K Se 3.4614(6) 27_455
